data_7015106
loop_
_publ_author_name
'Tong, Hong-Bo'
'Li, Min'
'Bai, Sheng-Di'
'Yuan, Shi-Fang'
'Chao, Jian-Bin'
'Huang, Shuping'
'Liu, Dian-Sheng'

_publ_section_title
;
 A bulky silyl shift-directed synthesis of a silyl-linked
 amidinate-amidine and its Zr(IV) complex.
;
_journal_issue 16
_journal_name_full 'Dalton transactions (Cambridge, England : 2003)'
_journal_page_first 4236
_journal_page_last 4241
_journal_paper_doi 10.1039/c0dt01177k
_journal_volume 40
_journal_year 2011
_chemical_formula_sum 'C58 H60 Li2 N10 Si2'
_chemical_formula_weight 967.22
_chemical_name_systematic
;
?
;
_space_group_IT_number 2
_symmetry_cell_setting triclinic
_symmetry_space_group_name_Hall '-P 1'
_symmetry_space_group_name_H-M 'P -1'
_atom_sites_solution_hydrogens geom
_atom_sites_solution_primary direct
_atom_sites_solution_secondary difmap
_audit_creation_method SHELXL-97
_cell_angle_alpha 115.39(4)
_cell_angle_beta 97.71(3)
_cell_angle_gamma 105.45(4)
_cell_formula_units_Z 1
_cell_length_a 10.660(4)
_cell_length_b 11.667(6)
_cell_length_c 12.924(7)
_cell_measurement_reflns_used 2434
_cell_measurement_temperature 213(2)
_cell_measurement_theta_max 26.89
_cell_measurement_theta_min 2.34
_cell_volume 1341.5(13)
_computing_structure_refinement 'SHELXL-97 (Sheldrick, 1997)'
_computing_structure_solution 'SHELXS-97 (Sheldrick, 1990)'
_diffrn_ambient_temperature 213(2)
_diffrn_measured_fraction_theta_full 0.965
_diffrn_measured_fraction_theta_max 0.965
_diffrn_radiation_monochromator graphite
_diffrn_radiation_source 'fine-focus sealed tube'
_diffrn_radiation_type MoK\a
_diffrn_radiation_wavelength 0.71073
_diffrn_reflns_av_R_equivalents 0.0271
_diffrn_reflns_av_sigmaI/netI 0.0575
_diffrn_reflns_limit_h_max 12
_diffrn_reflns_limit_h_min -12
_diffrn_reflns_limit_k_max 12
_diffrn_reflns_limit_k_min -13
_diffrn_reflns_limit_l_max 15
_diffrn_reflns_limit_l_min -12
_diffrn_reflns_number 6270
_diffrn_reflns_theta_full 25.01
_diffrn_reflns_theta_max 25.01
_diffrn_reflns_theta_min 1.82
_exptl_absorpt_coefficient_mu 0.114
_exptl_absorpt_correction_T_max 0.9831
_exptl_absorpt_correction_T_min 0.9776
_exptl_absorpt_correction_type multi-scan
_exptl_absorpt_process_details sadabs
_exptl_crystal_colour colorless
_exptl_crystal_density_diffrn 1.197
_exptl_crystal_density_method 'not measured'
_exptl_crystal_description block
_exptl_crystal_F_000 512
_exptl_crystal_size_max 0.20
_exptl_crystal_size_mid 0.15
_exptl_crystal_size_min 0.15
_refine_diff_density_max 0.451
_refine_diff_density_min -0.265
_refine_diff_density_rms 0.057
_refine_ls_extinction_method none
_refine_ls_goodness_of_fit_ref 1.181
_refine_ls_hydrogen_treatment constr
_refine_ls_matrix_type full
_refine_ls_number_parameters 328
_refine_ls_number_reflns 4618
_refine_ls_number_restraints 0
_refine_ls_restrained_S_all 1.181
_refine_ls_R_factor_all 0.0823
_refine_ls_R_factor_gt 0.0705
_refine_ls_shift/su_max 0.000
_refine_ls_shift/su_mean 0.000
_refine_ls_structure_factor_coef Fsqd
_refine_ls_weighting_details 'calc w=1/[\s^2^(Fo^2^)+(0.0703P)^2^+0.5324P] where P=(Fo^2^+2Fc^2^)/3'
_refine_ls_weighting_scheme calc
_refine_ls_wR_factor_gt 0.1624
_refine_ls_wR_factor_ref 0.1697
_reflns_number_gt 3819
_reflns_number_total 4570
_reflns_threshold_expression >2sigma(I)
_cod_data_source_file c0dt01177k.txt
_cod_data_source_block s099b
_cod_depositor_comments
;
The following automatic conversions were performed:
'_symmetry_cell_setting' value 'Triclinic' changed to 'triclinic'
according to '/home/saulius/struct/CIF-dictionaries/cif_core.dic'
dictionary named 'cif_core.dic' version 2.4.1 from 2010-06-29.

Automatic conversion script
Id: cif_fix_enum 1555 2011-01-17 13:19:09Z saulius 
;
_cod_original_cell_volume 1341.5(11)
_cod_original_sg_symbol_H-M P-1
_cod_database_code 7015106

loop_
_symmetry_equiv_pos_as_xyz
'x, y, z'
'-x, -y, -z'

loop_
_atom_site_label
_atom_site_type_symbol
_atom_site_fract_x
_atom_site_fract_y
_atom_site_fract_z
_atom_site_U_iso_or_equiv
_atom_site_adp_type
_atom_site_occupancy
_atom_site_symmetry_multiplicity
_atom_site_calc_flag
_atom_site_refinement_flags
_atom_site_disorder_assembly
_atom_site_disorder_group
Li Li 0.4070(5) 0.5814(5) 0.4990(4) 0.0386(11) Uani 1 1 d . . .
N1 N 0.2632(2) 0.4708(2) 0.3311(2) 0.0322(5) Uani 1 1 d . . .
N2 N 0.1187(2) 0.3272(2) 0.3761(2) 0.0333(5) Uani 1 1 d . . .
H2A H 0.0355 0.2809 0.3642 0.040 Uiso 1 1 calc R . .
N3 N 0.2959(2) 0.5102(2) 0.5985(2) 0.0342(6) Uani 1 1 d . . .
N4 N 0.3820(2) 0.3170(2) 0.4567(2) 0.0316(5) Uani 1 1 d . . .
N5 N 0.5305(2) 0.2113(2) 0.3987(2) 0.0348(6) Uani 1 1 d . . .
Si Si 0.24012(7) 0.33931(8) 0.49135(7) 0.0310(2) Uani 1 1 d . . .
C1 C 0.3049(3) 0.5091(3) 0.2476(2) 0.0316(6) Uani 1 1 d . . .
C2 C 0.3755(3) 0.6466(3) 0.2876(3) 0.0378(7) Uani 1 1 d . . .
H2 H 0.3897 0.7108 0.3664 0.045 Uiso 1 1 calc R . .
C3 C 0.4241(3) 0.6873(3) 0.2107(3) 0.0462(8) Uani 1 1 d . . .
H3 H 0.4703 0.7792 0.2379 0.055 Uiso 1 1 calc R . .
C4 C 0.4052(3) 0.5942(4) 0.0946(3) 0.0500(8) Uani 1 1 d . . .
H4 H 0.4381 0.6229 0.0433 0.060 Uiso 1 1 calc R . .
C5 C 0.3372(3) 0.4578(4) 0.0541(3) 0.0463(8) Uani 1 1 d . . .
H5 H 0.3242 0.3945 -0.0247 0.056 Uiso 1 1 calc R . .
C6 C 0.2883(3) 0.4147(3) 0.1301(3) 0.0386(7) Uani 1 1 d . . .
H6 H 0.2442 0.3224 0.1027 0.046 Uiso 1 1 calc R . .
C7 C 0.1424(3) 0.3833(3) 0.3041(2) 0.0307(6) Uani 1 1 d . . .
C8 C 0.0241(3) 0.3404(3) 0.2023(2) 0.0327(6) Uani 1 1 d . . .
C9 C 0.0048(3) 0.4334(3) 0.1665(3) 0.0379(7) Uani 1 1 d . . .
H9 H 0.0682 0.5216 0.2040 0.045 Uiso 1 1 calc R . .
C10 C -0.1074(3) 0.3947(3) 0.0762(3) 0.0479(8) Uani 1 1 d . . .
H10 H -0.1193 0.4573 0.0531 0.057 Uiso 1 1 calc R . .
C11 C -0.2024(3) 0.2650(4) 0.0194(3) 0.0510(9) Uani 1 1 d . . .
H11 H -0.2775 0.2393 -0.0424 0.061 Uiso 1 1 calc R . .
C12 C -0.1851(3) 0.1729(3) 0.0553(3) 0.0481(8) Uani 1 1 d . . .
H12 H -0.2498 0.0854 0.0184 0.058 Uiso 1 1 calc R . .
C13 C -0.0729(3) 0.2099(3) 0.1452(3) 0.0380(7) Uani 1 1 d . . .
H13 H -0.0618 0.1468 0.1679 0.046 Uiso 1 1 calc R . .
C14 C 0.1403(3) 0.2257(3) 0.5410(3) 0.0472(8) Uani 1 1 d . . .
H14A H 0.1015 0.1342 0.4757 0.071 Uiso 1 1 calc R . .
H14B H 0.0690 0.2558 0.5668 0.071 Uiso 1 1 calc R . .
H14C H 0.1989 0.2285 0.6060 0.071 Uiso 1 1 calc R . .
C15 C 0.3924(4) 0.5527(4) 0.7119(3) 0.0531(9) Uani 1 1 d . . .
H15A H 0.4396 0.6494 0.7520 0.080 Uiso 1 1 calc R . .
H15B H 0.4567 0.5078 0.6964 0.080 Uiso 1 1 calc R . .
H15C H 0.3442 0.5285 0.7615 0.080 Uiso 1 1 calc R . .
C16 C 0.1935(3) 0.5734(3) 0.6211(3) 0.0470(8) Uani 1 1 d . . .
H16A H 0.1308 0.5293 0.6512 0.071 Uiso 1 1 calc R . .
H16B H 0.1452 0.5642 0.5480 0.071 Uiso 1 1 calc R . .
H16C H 0.2374 0.6682 0.6789 0.071 Uiso 1 1 calc R . .
C17 C 0.4033(3) 0.2022(3) 0.3928(2) 0.0311(6) Uani 1 1 d . . .
C18 C 0.2847(3) 0.0691(3) 0.3258(2) 0.0340(7) Uani 1 1 d . . .
C19 C 0.1779(3) 0.0481(3) 0.2384(3) 0.0437(8) Uani 1 1 d . . .
H19 H 0.1827 0.1136 0.2146 0.052 Uiso 1 1 calc R . .
C20 C 0.0635(3) -0.0694(4) 0.1856(3) 0.0566(9) Uani 1 1 d . . .
H20 H -0.0073 -0.0832 0.1259 0.068 Uiso 1 1 calc R . .
C21 C 0.0543(4) -0.1666(4) 0.2218(4) 0.0644(11) Uani 1 1 d . . .
H21 H -0.0237 -0.2442 0.1884 0.077 Uiso 1 1 calc R . .
C22 C 0.1607(4) -0.1476(4) 0.3070(4) 0.0630(10) Uani 1 1 d . . .
H22 H 0.1553 -0.2130 0.3309 0.076 Uiso 1 1 calc R . .
C23 C 0.2772(3) -0.0308(3) 0.3583(3) 0.0479(8) Uani 1 1 d . . .
H23 H 0.3502 -0.0199 0.4145 0.057 Uiso 1 1 calc R . .
C24 C 0.5709(3) 0.1098(3) 0.3208(3) 0.0352(7) Uani 1 1 d . . .
C25 C 0.5131(3) 0.0366(3) 0.1970(3) 0.0384(7) Uani 1 1 d . . .
H25 H 0.4372 0.0474 0.1634 0.046 Uiso 1 1 calc R . .
C26 C 0.5670(3) -0.0515(3) 0.1234(3) 0.0467(8) Uani 1 1 d . . .
H26 H 0.5270 -0.0991 0.0412 0.056 Uiso 1 1 calc R . .
C27 C 0.6786(4) -0.0694(3) 0.1706(4) 0.0537(9) Uani 1 1 d . . .
H27 H 0.7140 -0.1294 0.1208 0.064 Uiso 1 1 calc R . .
C28 C 0.7376(3) 0.0017(3) 0.2916(4) 0.0537(9) Uani 1 1 d . . .
H28 H 0.8139 -0.0096 0.3238 0.064 Uiso 1 1 calc R . .
C29 C 0.6846(3) 0.0908(3) 0.3668(3) 0.0450(8) Uani 1 1 d . . .
H29 H 0.7257 0.1382 0.4488 0.054 Uiso 1 1 calc R . .

loop_
_atom_site_aniso_label
_atom_site_aniso_U_11
_atom_site_aniso_U_22
_atom_site_aniso_U_33
_atom_site_aniso_U_23
_atom_site_aniso_U_13
_atom_site_aniso_U_12
Li 0.032(2) 0.038(3) 0.035(3) 0.014(2) 0.006(2) 0.006(2)
N1 0.0278(12) 0.0340(12) 0.0335(12) 0.0172(11) 0.0077(10) 0.0085(10)
N2 0.0248(12) 0.0363(13) 0.0399(13) 0.0215(11) 0.0100(10) 0.0073(10)
N3 0.0312(12) 0.0388(13) 0.0332(13) 0.0149(11) 0.0101(10) 0.0177(10)
N4 0.0265(12) 0.0331(12) 0.0339(12) 0.0149(11) 0.0086(10) 0.0115(10)
N5 0.0271(12) 0.0343(12) 0.0342(13) 0.0099(11) 0.0060(10) 0.0113(10)
Si 0.0271(4) 0.0353(4) 0.0328(4) 0.0179(4) 0.0104(3) 0.0114(3)
C1 0.0217(13) 0.0396(16) 0.0371(15) 0.0215(13) 0.0068(12) 0.0123(12)
C2 0.0341(15) 0.0364(16) 0.0426(17) 0.0196(14) 0.0090(13) 0.0124(13)
C3 0.0399(17) 0.0458(18) 0.062(2) 0.0339(17) 0.0184(16) 0.0146(14)
C4 0.0480(19) 0.067(2) 0.059(2) 0.044(2) 0.0289(17) 0.0271(17)
C5 0.0447(18) 0.059(2) 0.0406(18) 0.0244(16) 0.0179(15) 0.0243(16)
C6 0.0340(15) 0.0380(16) 0.0393(16) 0.0148(14) 0.0096(13) 0.0135(13)
C7 0.0300(15) 0.0295(14) 0.0308(14) 0.0122(12) 0.0091(12) 0.0123(12)
C8 0.0284(14) 0.0358(15) 0.0329(15) 0.0150(13) 0.0099(12) 0.0124(12)
C9 0.0309(15) 0.0387(16) 0.0436(17) 0.0218(14) 0.0088(13) 0.0096(13)
C10 0.0380(17) 0.060(2) 0.054(2) 0.0362(18) 0.0095(15) 0.0171(16)
C11 0.0333(17) 0.066(2) 0.0447(19) 0.0269(18) -0.0016(14) 0.0120(16)
C12 0.0343(17) 0.0458(18) 0.0466(19) 0.0189(16) 0.0014(15) 0.0000(14)
C13 0.0348(16) 0.0366(16) 0.0379(16) 0.0176(14) 0.0065(13) 0.0087(13)
C14 0.0450(18) 0.054(2) 0.053(2) 0.0343(17) 0.0215(16) 0.0165(15)
C15 0.056(2) 0.058(2) 0.0378(17) 0.0155(16) 0.0070(15) 0.0260(17)
C16 0.0445(18) 0.0441(18) 0.055(2) 0.0179(16) 0.0239(16) 0.0251(15)
C17 0.0290(14) 0.0356(15) 0.0261(13) 0.0139(12) 0.0061(11) 0.0105(12)
C18 0.0293(14) 0.0321(15) 0.0363(15) 0.0111(13) 0.0129(12) 0.0121(12)
C19 0.0357(16) 0.0419(17) 0.0435(18) 0.0129(15) 0.0087(14) 0.0143(14)
C20 0.0337(17) 0.052(2) 0.058(2) 0.0097(18) 0.0057(16) 0.0103(15)
C21 0.039(2) 0.043(2) 0.081(3) 0.012(2) 0.0166(19) 0.0015(16)
C22 0.056(2) 0.043(2) 0.085(3) 0.030(2) 0.026(2) 0.0112(17)
C23 0.0406(18) 0.0428(18) 0.060(2) 0.0249(17) 0.0147(16) 0.0140(14)
C24 0.0304(15) 0.0315(15) 0.0409(16) 0.0165(13) 0.0106(13) 0.0089(12)
C25 0.0312(15) 0.0379(16) 0.0392(16) 0.0159(14) 0.0097(13) 0.0075(13)
C26 0.0458(19) 0.0370(17) 0.0458(18) 0.0131(15) 0.0220(15) 0.0060(14)
C27 0.053(2) 0.0349(17) 0.077(3) 0.0233(18) 0.041(2) 0.0181(15)
C28 0.0415(18) 0.052(2) 0.084(3) 0.039(2) 0.0266(19) 0.0267(16)
C29 0.0367(17) 0.0485(18) 0.0501(19) 0.0234(16) 0.0084(14) 0.0191(14)

loop_
_atom_type_symbol
_atom_type_description
_atom_type_scat_dispersion_real
_atom_type_scat_dispersion_imag
_atom_type_scat_source
C C 0.0033 0.0016 'International Tables Vol C Tables 4.2.6.8 and 6.1.1.4'
H H 0.0000 0.0000 'International Tables Vol C Tables 4.2.6.8 and 6.1.1.4'
Li Li -0.0003 0.0001 'International Tables Vol C Tables 4.2.6.8 and 6.1.1.4'
N N 0.0061 0.0033 'International Tables Vol C Tables 4.2.6.8 and 6.1.1.4'
Si Si 0.0817 0.0704 'International Tables Vol C Tables 4.2.6.8 and 6.1.1.4'

loop_
_geom_angle_atom_site_label_1
_geom_angle_atom_site_label_2
_geom_angle_atom_site_label_3
_geom_angle
_geom_angle_site_symmetry_1
_geom_angle_site_symmetry_3
_geom_angle_publ_flag
N5 Li N1 123.1(3) 2_666 . ?
N5 Li N4 66.18(17) 2_666 2_666 ?
N1 Li N4 128.9(3) . 2_666 ?
N5 Li N3 102.6(2) 2_666 . ?
N1 Li N3 100.2(2) . . ?
N4 Li N3 128.3(3) 2_666 . ?
N5 Li C17 32.90(11) 2_666 2_666 ?
N1 Li C17 136.1(3) . 2_666 ?
N4 Li C17 33.35(11) 2_666 2_666 ?
N3 Li C17 118.5(2) . 2_666 ?
N5 Li Li 123.3(3) 2_666 2_666 ?
N1 Li Li 107.1(3) . 2_666 ?
N4 Li Li 62.32(17) 2_666 2_666 ?
N3 Li Li 91.6(2) . 2_666 ?
C17 Li Li 92.5(2) 2_666 2_666 ?
C7 N1 C1 121.1(2) . . ?
C7 N1 Li 125.9(2) . . ?
C1 N1 Li 112.8(2) . . ?
C7 N2 Si 127.16(19) . . ?
C7 N2 H2A 116.4 . . ?
Si N2 H2A 116.4 . . ?
C16 N3 C15 110.1(2) . . ?
C16 N3 Si 117.6(2) . . ?
C15 N3 Si 116.7(2) . . ?
C16 N3 Li 108.3(2) . . ?
C15 N3 Li 107.5(2) . . ?
Si N3 Li 94.78(17) . . ?
C17 N4 Si 129.89(19) . . ?
C17 N4 Li 86.7(2) . 2_666 ?
Si N4 Li 142.62(19) . 2_666 ?
C17 N5 C24 124.9(2) . . ?
C17 N5 Li 89.6(2) . 2_666 ?
C24 N5 Li 141.4(2) . 2_666 ?
N4 Si N3 103.99(12) . . ?
N4 Si N2 114.90(12) . . ?
N3 Si N2 102.90(12) . . ?
N4 Si C14 117.91(14) . . ?
N3 Si C14 112.30(14) . . ?
N2 Si C14 104.03(14) . . ?
C6 C1 C2 118.7(3) . . ?
C6 C1 N1 122.7(3) . . ?
C2 C1 N1 118.3(3) . . ?
C3 C2 C1 120.2(3) . . ?
C3 C2 H2 119.9 . . ?
C1 C2 H2 119.9 . . ?
C4 C3 C2 120.8(3) . . ?
C4 C3 H3 119.6 . . ?
C2 C3 H3 119.6 . . ?
C3 C4 C5 119.7(3) . . ?
C3 C4 H4 120.1 . . ?
C5 C4 H4 120.1 . . ?
C4 C5 C6 120.4(3) . . ?
C4 C5 H5 119.8 . . ?
C6 C5 H5 119.8 . . ?
C5 C6 C1 120.2(3) . . ?
C5 C6 H6 119.9 . . ?
C1 C6 H6 119.9 . . ?
N1 C7 N2 118.0(2) . . ?
N1 C7 C8 126.0(2) . . ?
N2 C7 C8 116.0(2) . . ?
C13 C8 C9 118.5(3) . . ?
C13 C8 C7 120.9(3) . . ?
C9 C8 C7 120.5(2) . . ?
C10 C9 C8 120.1(3) . . ?
C10 C9 H9 119.9 . . ?
C8 C9 H9 119.9 . . ?
C9 C10 C11 121.0(3) . . ?
C9 C10 H10 119.5 . . ?
C11 C10 H10 119.5 . . ?
C10 C11 C12 119.2(3) . . ?
C10 C11 H11 120.4 . . ?
C12 C11 H11 120.4 . . ?
C13 C12 C11 120.4(3) . . ?
C13 C12 H12 119.8 . . ?
C11 C12 H12 119.8 . . ?
C12 C13 C8 120.7(3) . . ?
C12 C13 H13 119.7 . . ?
C8 C13 H13 119.7 . . ?
Si C14 H14A 109.5 . . ?
Si C14 H14B 109.5 . . ?
H14A C14 H14B 109.5 . . ?
Si C14 H14C 109.5 . . ?
H14A C14 H14C 109.5 . . ?
H14B C14 H14C 109.5 . . ?
N3 C15 H15A 109.5 . . ?
N3 C15 H15B 109.5 . . ?
H15A C15 H15B 109.5 . . ?
N3 C15 H15C 109.5 . . ?
H15A C15 H15C 109.5 . . ?
H15B C15 H15C 109.5 . . ?
N3 C16 H16A 109.5 . . ?
N3 C16 H16B 109.5 . . ?
H16A C16 H16B 109.5 . . ?
N3 C16 H16C 109.5 . . ?
H16A C16 H16C 109.5 . . ?
H16B C16 H16C 109.5 . . ?
N5 C17 N4 117.2(2) . . ?
N5 C17 C18 123.2(2) . . ?
N4 C17 C18 119.4(2) . . ?
N5 C17 Li 57.47(18) . 2_666 ?
N4 C17 Li 59.94(18) . 2_666 ?
C18 C17 Li 179.3(2) . 2_666 ?
C19 C18 C23 118.9(3) . . ?
C19 C18 C17 121.3(3) . . ?
C23 C18 C17 119.6(3) . . ?
C18 C19 C20 120.7(3) . . ?
C18 C19 H19 119.7 . . ?
C20 C19 H19 119.7 . . ?
C19 C20 C21 120.1(3) . . ?
C19 C20 H20 119.9 . . ?
C21 C20 H20 119.9 . . ?
C22 C21 C20 119.5(3) . . ?
C22 C21 H21 120.2 . . ?
C20 C21 H21 120.2 . . ?
C21 C22 C23 120.4(4) . . ?
C21 C22 H22 119.8 . . ?
C23 C22 H22 119.8 . . ?
C18 C23 C22 120.2(3) . . ?
C18 C23 H23 119.9 . . ?
C22 C23 H23 119.9 . . ?
C29 C24 C25 117.4(3) . . ?
C29 C24 N5 118.5(3) . . ?
C25 C24 N5 123.7(3) . . ?
C26 C25 C24 121.0(3) . . ?
C26 C25 H25 119.5 . . ?
C24 C25 H25 119.5 . . ?
C27 C26 C25 120.6(3) . . ?
C27 C26 H26 119.7 . . ?
C25 C26 H26 119.7 . . ?
C28 C27 C26 119.4(3) . . ?
C28 C27 H27 120.3 . . ?
C26 C27 H27 120.3 . . ?
C27 C28 C29 120.6(3) . . ?
C27 C28 H28 119.7 . . ?
C29 C28 H28 119.7 . . ?
C24 C29 C28 120.8(3) . . ?
C24 C29 H29 119.6 . . ?
C28 C29 H29 119.6 . . ?

loop_
_geom_bond_atom_site_label_1
_geom_bond_atom_site_label_2
_geom_bond_distance
_geom_bond_site_symmetry_2
_geom_bond_publ_flag
Li N5 2.051(5) 2_666 ?
Li N1 2.092(5) . ?
Li N4 2.109(5) 2_666 ?
Li N3 2.131(5) . ?
Li C17 2.432(6) 2_666 ?
Li Li 3.094(10) 2_666 ?
N1 C7 1.302(3) . ?
N1 C1 1.413(4) . ?
N2 C7 1.362(4) . ?
N2 Si 1.765(3) . ?
N2 H2A 0.8600 . ?
N3 C16 1.466(4) . ?
N3 C15 1.468(4) . ?
N3 Si 1.740(3) . ?
N4 C17 1.339(3) . ?
N4 Si 1.687(2) . ?
N4 Li 2.109(5) 2_666 ?
N5 C17 1.321(3) . ?
N5 C24 1.403(4) . ?
N5 Li 2.051(5) 2_666 ?
Si C14 1.860(3) . ?
C1 C6 1.393(4) . ?
C1 C2 1.395(4) . ?
C2 C3 1.377(4) . ?
C2 H2 0.9300 . ?
C3 C4 1.370(5) . ?
C3 H3 0.9300 . ?
C4 C5 1.380(5) . ?
C4 H4 0.9300 . ?
C5 C6 1.382(4) . ?
C5 H5 0.9300 . ?
C6 H6 0.9300 . ?
C7 C8 1.492(4) . ?
C8 C13 1.388(4) . ?
C8 C9 1.398(4) . ?
C9 C10 1.373(4) . ?
C9 H9 0.9300 . ?
C10 C11 1.373(5) . ?
C10 H10 0.9300 . ?
C11 C12 1.383(5) . ?
C11 H11 0.9300 . ?
C12 C13 1.374(4) . ?
C12 H12 0.9300 . ?
C13 H13 0.9300 . ?
C14 H14A 0.9600 . ?
C14 H14B 0.9600 . ?
C14 H14C 0.9600 . ?
C15 H15A 0.9600 . ?
C15 H15B 0.9600 . ?
C15 H15C 0.9600 . ?
C16 H16A 0.9600 . ?
C16 H16B 0.9600 . ?
C16 H16C 0.9600 . ?
C17 C18 1.505(4) . ?
C17 Li 2.432(6) 2_666 ?
C18 C19 1.379(4) . ?
C18 C23 1.386(4) . ?
C19 C20 1.384(5) . ?
C19 H19 0.9300 . ?
C20 C21 1.387(6) . ?
C20 H20 0.9300 . ?
C21 C22 1.367(6) . ?
C21 H21 0.9300 . ?
C22 C23 1.393(5) . ?
C22 H22 0.9300 . ?
C23 H23 0.9300 . ?
C24 C29 1.390(4) . ?
C24 C25 1.398(4) . ?
C25 C26 1.384(4) . ?
C25 H25 0.9300 . ?
C26 C27 1.371(5) . ?
C26 H26 0.9300 . ?
C27 C28 1.369(5) . ?
C27 H27 0.9300 . ?
C28 C29 1.393(5) . ?
C28 H28 0.9300 . ?
C29 H29 0.9300 . ?

loop_
_geom_torsion_atom_site_label_1
_geom_torsion_atom_site_label_2
_geom_torsion_atom_site_label_3
_geom_torsion_atom_site_label_4
_geom_torsion
_geom_torsion_site_symmetry_1
_geom_torsion_site_symmetry_2
_geom_torsion_site_symmetry_3
_geom_torsion_site_symmetry_4
_geom_torsion_publ_flag
N5 Li N1 C7 -113.5(3) 2_666 . . . ?
N4 Li N1 C7 161.8(3) 2_666 . . . ?
N3 Li N1 C7 -1.0(3) . . . . ?
C17 Li N1 C7 -153.4(3) 2_666 . . . ?
Li Li N1 C7 93.9(3) 2_666 . . . ?
N5 Li N1 C1 61.1(3) 2_666 . . . ?
N4 Li N1 C1 -23.6(4) 2_666 . . . ?
N3 Li N1 C1 173.6(2) . . . . ?
C17 Li N1 C1 21.2(4) 2_666 . . . ?
Li Li N1 C1 -91.5(3) 2_666 . . . ?
N5 Li N3 C16 53.2(3) 2_666 . . . ?
N1 Li N3 C16 -74.3(3) . . . . ?
N4 Li N3 C16 122.7(3) 2_666 . . . ?
C17 Li N3 C16 84.2(3) 2_666 . . . ?
Li Li N3 C16 177.9(2) 2_666 . . . ?
N5 Li N3 C15 -65.7(3) 2_666 . . . ?
N1 Li N3 C15 166.8(2) . . . . ?
N4 Li N3 C15 3.8(4) 2_666 . . . ?
C17 Li N3 C15 -34.7(3) 2_666 . . . ?
Li Li N3 C15 59.0(3) 2_666 . . . ?
N5 Li N3 Si 174.36(18) 2_666 . . . ?
N1 Li N3 Si 46.8(2) . . . . ?
N4 Li N3 Si -116.2(3) 2_666 . . . ?
C17 Li N3 Si -154.7(2) 2_666 . . . ?
Li Li N3 Si -60.9(2) 2_666 . . . ?
C17 N4 Si N3 169.0(2) . . . . ?
Li N4 Si N3 2.9(3) 2_666 . . . ?
C17 N4 Si N2 -79.3(3) . . . . ?
Li N4 Si N2 114.6(3) 2_666 . . . ?
C17 N4 Si C14 43.9(3) . . . . ?
Li N4 Si C14 -122.2(3) 2_666 . . . ?
C16 N3 Si N4 161.7(2) . . . . ?
C15 N3 Si N4 -64.2(2) . . . . ?
Li N3 Si N4 48.15(18) . . . . ?
C16 N3 Si N2 41.5(2) . . . . ?
C15 N3 Si N2 175.7(2) . . . . ?
Li N3 Si N2 -72.00(17) . . . . ?
C16 N3 Si C14 -69.8(3) . . . . ?
C15 N3 Si C14 64.4(2) . . . . ?
Li N3 Si C14 176.74(18) . . . . ?
C7 N2 Si N4 -44.1(3) . . . . ?
C7 N2 Si N3 68.2(2) . . . . ?
C7 N2 Si C14 -174.5(2) . . . . ?
C7 N1 C1 C6 -48.7(4) . . . . ?
Li N1 C1 C6 136.5(3) . . . . ?
C7 N1 C1 C2 136.7(3) . . . . ?
Li N1 C1 C2 -38.2(3) . . . . ?
C6 C1 C2 C3 1.8(4) . . . . ?
N1 C1 C2 C3 176.6(3) . . . . ?
C1 C2 C3 C4 -0.6(5) . . . . ?
C2 C3 C4 C5 -0.3(5) . . . . ?
C3 C4 C5 C6 -0.1(5) . . . . ?
C4 C5 C6 C1 1.3(4) . . . . ?
C2 C1 C6 C5 -2.1(4) . . . . ?
N1 C1 C6 C5 -176.7(3) . . . . ?
C1 N1 C7 N2 165.2(2) . . . . ?
Li N1 C7 N2 -20.6(4) . . . . ?
C1 N1 C7 C8 -16.7(4) . . . . ?
Li N1 C7 C8 157.4(3) . . . . ?
Si N2 C7 N1 -10.4(4) . . . . ?
Si N2 C7 C8 171.36(18) . . . . ?
N1 C7 C8 C13 148.4(3) . . . . ?
N2 C7 C8 C13 -33.5(4) . . . . ?
N1 C7 C8 C9 -35.0(4) . . . . ?
N2 C7 C8 C9 143.1(3) . . . . ?
C13 C8 C9 C10 -0.5(4) . . . . ?
C7 C8 C9 C10 -177.2(3) . . . . ?
C8 C9 C10 C11 0.0(5) . . . . ?
C9 C10 C11 C12 0.9(5) . . . . ?
C10 C11 C12 C13 -1.2(5) . . . . ?
C11 C12 C13 C8 0.7(5) . . . . ?
C9 C8 C13 C12 0.1(4) . . . . ?
C7 C8 C13 C12 176.8(3) . . . . ?
C24 N5 C17 N4 -166.3(3) . . . . ?
Li N5 C17 N4 -4.8(3) 2_666 . . . ?
C24 N5 C17 C18 18.1(4) . . . . ?
Li N5 C17 C18 179.7(3) 2_666 . . . ?
C24 N5 C17 Li -161.5(3) . . . 2_666 ?
Si N4 C17 N5 -167.0(2) . . . . ?
Li N4 C17 N5 4.7(3) 2_666 . . . ?
Si N4 C17 C18 8.8(4) . . . . ?
Li N4 C17 C18 -179.6(3) 2_666 . . . ?
Si N4 C17 Li -171.6(3) . . . 2_666 ?
N5 C17 C18 C19 -124.7(3) . . . . ?
N4 C17 C18 C19 59.9(4) . . . . ?
Li C17 C18 C19 32(19) 2_666 . . . ?
N5 C17 C18 C23 60.3(4) . . . . ?
N4 C17 C18 C23 -115.1(3) . . . . ?
Li C17 C18 C23 -143(19) 2_666 . . . ?
C23 C18 C19 C20 1.4(4) . . . . ?
C17 C18 C19 C20 -173.6(3) . . . . ?
C18 C19 C20 C21 1.1(5) . . . . ?
C19 C20 C21 C22 -2.1(5) . . . . ?
C20 C21 C22 C23 0.7(6) . . . . ?
C19 C18 C23 C22 -2.9(5) . . . . ?
C17 C18 C23 C22 172.2(3) . . . . ?
C21 C22 C23 C18 1.9(5) . . . . ?
C17 N5 C24 C29 -143.8(3) . . . . ?
Li N5 C24 C29 66.7(5) 2_666 . . . ?
C17 N5 C24 C25 43.8(4) . . . . ?
Li N5 C24 C25 -105.7(4) 2_666 . . . ?
C29 C24 C25 C26 0.3(4) . . . . ?
N5 C24 C25 C26 172.8(3) . . . . ?
C24 C25 C26 C27 0.1(4) . . . . ?
C25 C26 C27 C28 -0.5(5) . . . . ?
C26 C27 C28 C29 0.5(5) . . . . ?
C25 C24 C29 C28 -0.3(4) . . . . ?
N5 C24 C29 C28 -173.1(3) . . . . ?
C27 C28 C29 C24 -0.1(5) . . . . ?
